data_2228183
loop_
_publ_author_name
'I\,s\?iklan, Muhammet'
'Pramanik, Avijit'
'Fronczek, Frank R.'
'Hossain, Md. Alamgir'

_publ_section_title
;
 Tris{2-[(3-thienyl)methylideneamino]ethyl}amine
;
_journal_coeditor_code ZQ2062
_journal_issue 11
_journal_name_full 'Acta Crystallographica Section E'
_journal_page_first o2739
_journal_page_last o2740
_journal_paper_doi 10.1107/S1600536810039206
_journal_volume 66
_journal_year 2010
_chemical_formula_iupac 'C21 H24 N4 S3'
_chemical_formula_moiety 'C21 H24 N4 S3'
_chemical_formula_sum 'C21 H24 N4 S3'
_chemical_formula_weight 428.62
_chemical_name_systematic
;
Tris{2-[(3-thienyl)methylideneamino]ethyl}amine
;
_space_group_IT_number 15
_symmetry_cell_setting monoclinic
_symmetry_space_group_name_Hall '-C 2yc'
_symmetry_space_group_name_H-M 'C 1 2/c 1'
_atom_sites_solution_hydrogens geom
_atom_sites_solution_primary direct
_atom_sites_solution_secondary difmap
_audit_creation_method SHELXL-97
_cell_angle_alpha 90
_cell_angle_beta 96.150(5)
_cell_angle_gamma 90
_cell_formula_units_Z 8
_cell_length_a 28.694(3)
_cell_length_b 9.2529(10)
_cell_length_c 16.427(2)
_cell_measurement_reflns_used 7541
_cell_measurement_temperature 90.0(5)
_cell_measurement_theta_max 68.3
_cell_measurement_theta_min 5.0
_cell_volume 4336.3(8)
_computing_cell_refinement 'SAINT (Bruker, 2006)'
_computing_data_collection 'APEX2 (Bruker, 2006)'
_computing_data_reduction 'SAINT (Bruker, 2006)'
_computing_molecular_graphics 'ORTEP-3 for Windows (Farrugia, 1997)'
_computing_publication_material 'SHELXTL (Sheldrick, 2008)'
_computing_structure_refinement 'SHELXL97 (Sheldrick, 2008)'
_computing_structure_solution 'SHELXS97 (Sheldrick, 2008)'
_diffrn_ambient_temperature 90.0(5)
_diffrn_measured_fraction_theta_full 0.991
_diffrn_measured_fraction_theta_max 0.981
_diffrn_measurement_device_type 'Bruker APEXII CCD'
_diffrn_measurement_method '\f and \w scans'
_diffrn_radiation_monochromator graphite
_diffrn_radiation_source 'fine-focus sealed tube'
_diffrn_radiation_type CuK\a
_diffrn_radiation_wavelength 1.54178
_diffrn_reflns_av_R_equivalents 0.0314
_diffrn_reflns_av_sigmaI/netI 0.0284
_diffrn_reflns_limit_h_max 33
_diffrn_reflns_limit_h_min -34
_diffrn_reflns_limit_k_max 10
_diffrn_reflns_limit_k_min -11
_diffrn_reflns_limit_l_max 17
_diffrn_reflns_limit_l_min -19
_diffrn_reflns_number 13414
_diffrn_reflns_theta_full 66.6
_diffrn_reflns_theta_max 68.3
_diffrn_reflns_theta_min 3.1
_exptl_absorpt_coefficient_mu 3.230
_exptl_absorpt_correction_T_max 0.537
_exptl_absorpt_correction_T_min 0.444
_exptl_absorpt_correction_type multi-scan
_exptl_absorpt_process_details '(SADABS; Sheldrick, 2004)'
_exptl_crystal_colour colourless
_exptl_crystal_density_diffrn 1.313
_exptl_crystal_density_method 'not measured'
_exptl_crystal_description fragment
_exptl_crystal_F_000 1808
_exptl_crystal_size_max 0.30
_exptl_crystal_size_mid 0.28
_exptl_crystal_size_min 0.22
_refine_diff_density_max 0.41
_refine_diff_density_min -0.44
_refine_ls_extinction_coef 0.00060(5)
_refine_ls_extinction_expression Fc^*^=kFc[1+0.001xFc^2^\l^3^/sin(2\q)]^-1/4^
_refine_ls_extinction_method 'SHELXL97 (Sheldrick, 2008)'
_refine_ls_goodness_of_fit_ref 1.035
_refine_ls_hydrogen_treatment constr
_refine_ls_matrix_type full
_refine_ls_number_parameters 261
_refine_ls_number_reflns 3884
_refine_ls_number_restraints 28
_refine_ls_restrained_S_all 1.069
_refine_ls_R_factor_all 0.0377
_refine_ls_R_factor_gt 0.0347
_refine_ls_shift/su_max 0.000
_refine_ls_shift/su_mean 0.000
_refine_ls_structure_factor_coef Fsqd
_refine_ls_weighting_details 'calc w=1/[\s^2^(Fo^2^)+(0.0403P)^2^+7.6616P] where P=(Fo^2^+2Fc^2^)/3'
_refine_ls_weighting_scheme calc
_refine_ls_wR_factor_gt 0.0896
_refine_ls_wR_factor_ref 0.0917
_reflns_number_gt 3571
_reflns_number_total 3884
_reflns_threshold_expression I>2\s(I)
_cod_data_source_file zq2062.cif
_cod_data_source_block I
_cod_original_sg_symbol_H-M 'C 2/c'
_cod_database_code 2228183
_cod_database_fobs_code 2228183

loop_
_symmetry_equiv_pos_as_xyz
'x, y, z'
'-x, y, -z+1/2'
'x+1/2, y+1/2, z'
'-x+1/2, y+1/2, -z+1/2'
'-x, -y, -z'
'x, -y, z-1/2'
'-x+1/2, -y+1/2, -z'
'x+1/2, -y+1/2, z-1/2'

loop_
_atom_site_type_symbol
_atom_site_label
_atom_site_fract_x
_atom_site_fract_y
_atom_site_fract_z
_atom_site_U_iso_or_equiv
_atom_site_adp_type
_atom_site_calc_flag
_atom_site_refinement_flags
_atom_site_occupancy
_atom_site_disorder_assembly
_atom_site_disorder_group
S S2 0.292078(17) 0.23863(5) 0.25479(3) 0.02483(15) Uani d . 1 . .
N N1 0.42630(5) 0.04730(16) 0.62236(9) 0.0153(3) Uani d . 1 . .
N N2 0.34778(5) 0.26041(17) 0.65167(9) 0.0174(3) Uani d . 1 . .
N N3 0.37162(5) -0.07966(17) 0.46740(9) 0.0188(3) Uani d . 1 . .
N N4 0.47792(5) 0.26700(17) 0.52115(9) 0.0179(3) Uani d . 1 . .
C C1 0.40953(6) 0.0885(2) 0.70049(11) 0.0180(4) Uani d . 1 . .
H H1A 0.4269 0.1750 0.7224 0.022 Uiso calc R 1 . .
H H1B 0.4162 0.0090 0.7404 0.022 Uiso calc R 1 . .
C C2 0.35725(6) 0.1209(2) 0.69159(11) 0.0198(4) Uani d . 1 . .
H H2A 0.3402 0.0440 0.6588 0.024 Uiso calc R 1 . .
H H2B 0.3458 0.1222 0.7463 0.024 Uiso calc R 1 . .
C C3 0.32751(6) 0.2597(2) 0.57929(11) 0.0155(4) Uani d . 1 . .
H H3 0.3206 0.1700 0.5525 0.019 Uiso calc R 1 . .
S S1 0.276626(16) 0.57210(5) 0.42956(3) 0.02137(14) Uani d D 1 . .
C C4 0.31449(6) 0.3943(2) 0.53614(11) 0.0148(4) Uani d D 1 . .
C C5 0.28869(6) 0.3986(2) 0.46128(11) 0.0175(4) Uani d D 1 . .
H H5 0.2786 0.3153 0.4305 0.021 Uiso calc R 1 . .
C C6 0.30664(6) 0.6422(2) 0.51705(11) 0.0194(4) Uani d D 1 . .
H H6 0.3100 0.7425 0.5283 0.023 Uiso calc R 1 . .
C C7 0.32484(6) 0.5360(2) 0.56788(11) 0.0166(4) Uani d D 1 . .
H H7 0.3426 0.5539 0.6191 0.020 Uiso calc R 1 . .
C C8 0.41542(6) -0.1043(2) 0.60370(12) 0.0191(4) Uani d . 1 . .
H H8A 0.3847 -0.1282 0.6224 0.023 Uiso calc R 1 . .
H H8B 0.4394 -0.1662 0.6343 0.023 Uiso calc R 1 . .
C C9 0.41392(6) -0.1375(2) 0.51287(12) 0.0212(4) Uani d . 1 . .
H H9A 0.4418 -0.0951 0.4913 0.025 Uiso calc R 1 . .
H H9B 0.4150 -0.2435 0.5049 0.025 Uiso calc R 1 . .
C C10 0.37694(6) 0.0228(2) 0.41808(11) 0.0171(4) Uani d . 1 . .
H H10 0.4075 0.0603 0.4150 0.021 Uiso calc R 1 . .
C C11 0.33762(6) 0.0855(2) 0.36569(11) 0.0165(4) Uani d . 1 . .
C C12 0.34322(6) 0.1941(2) 0.31106(11) 0.0195(4) Uani d . 1 . .
H H12 0.3724 0.2395 0.3052 0.023 Uiso calc R 1 . .
C C13 0.26031(6) 0.11281(19) 0.30122(11) 0.0156(4) Uani d . 1 . .
H H13 0.2277 0.0957 0.2886 0.019 Uiso calc R 1 . .
C C14 0.29004(6) 0.0380(2) 0.36131(11) 0.0174(4) Uani d . 1 . .
H H14 0.2795 -0.0358 0.3951 0.021 Uiso calc R 1 . .
C C15 0.47680(6) 0.0740(2) 0.62364(11) 0.0172(4) Uani d . 1 . .
H H15A 0.4893 0.0128 0.5816 0.021 Uiso calc R 1 . .
H H15B 0.4926 0.0450 0.6777 0.021 Uiso calc R 1 . .
C C16 0.48832(6) 0.2312(2) 0.60779(11) 0.0194(4) Uani d . 1 . .
H H16A 0.4698 0.2945 0.6407 0.023 Uiso calc R 1 . .
H H16B 0.5220 0.2490 0.6251 0.023 Uiso calc R 1 . .
C C17 0.44833(6) 0.3661(2) 0.50276(11) 0.0179(4) Uani d . 1 . .
H H17 0.4334 0.4100 0.5453 0.021 Uiso calc R 1 . .
S S3 0.43695(3) 0.45750(11) 0.26243(4) 0.0223(3) Uani d PD 0.764(2) A 1
C C20 0.3950(3) 0.5473(10) 0.3129(5) 0.0236(13) Uani d PD 0.764(2) A 1
H H20 0.3724 0.6120 0.2871 0.028 Uiso calc PR 0.764(2) A 1
S S3A 0.3904(3) 0.5578(10) 0.3071(4) 0.0223(3) Uani d PD 0.236(2) A 2
C C20A 0.4402(5) 0.4535(15) 0.2850(7) 0.0236(13) Uani d PD 0.236(2) A 2
H H20A 0.4517 0.4506 0.2329 0.028 Uiso calc PR 0.236(2) A 2
C C18 0.43616(6) 0.4160(2) 0.41825(11) 0.0178(4) Uani d D 1 A .
C C19 0.45957(6) 0.3789(2) 0.35179(11) 0.0215(4) Uani d D 1 . .
H H19 0.4858 0.3156 0.3557 0.026 Uiso calc PR 0.764(2) A 1
H H19A 0.4849 0.3126 0.3526 0.026 Uiso calc PR 0.236(2) A 2
C C21 0.39888(6) 0.5126(2) 0.39551(13) 0.0230(4) Uani d D 1 . .
H H21 0.3787 0.5496 0.4327 0.028 Uiso calc PR 0.764(2) A 1
H H21A 0.3797 0.5479 0.4348 0.028 Uiso calc PR 0.236(2) A 2

loop_
_atom_site_aniso_label
_atom_site_aniso_U_11
_atom_site_aniso_U_22
_atom_site_aniso_U_33
_atom_site_aniso_U_12
_atom_site_aniso_U_13
_atom_site_aniso_U_23
S2 0.0283(3) 0.0242(3) 0.0219(3) -0.00055(19) 0.00263(19) 0.00012(19)
N1 0.0126(7) 0.0167(8) 0.0168(7) 0.0004(6) 0.0022(6) 0.0013(6)
N2 0.0138(7) 0.0177(8) 0.0212(8) 0.0023(6) 0.0038(6) 0.0021(6)
N3 0.0157(8) 0.0177(8) 0.0229(8) -0.0007(6) 0.0014(6) -0.0038(7)
N4 0.0161(7) 0.0199(8) 0.0182(8) -0.0030(6) 0.0036(6) 0.0007(6)
C1 0.0186(9) 0.0199(9) 0.0157(8) 0.0021(7) 0.0029(7) 0.0037(7)
C2 0.0183(9) 0.0195(10) 0.0225(9) 0.0025(7) 0.0061(7) 0.0052(8)
C3 0.0115(8) 0.0150(9) 0.0211(9) 0.0000(7) 0.0067(7) -0.0020(7)
S1 0.0178(2) 0.0234(3) 0.0225(2) 0.00528(18) 0.00034(17) 0.00436(18)
C4 0.0096(8) 0.0174(9) 0.0181(8) 0.0010(7) 0.0054(6) -0.0002(7)
C5 0.0142(8) 0.0198(9) 0.0190(9) 0.0008(7) 0.0038(7) -0.0018(7)
C6 0.0167(9) 0.0144(9) 0.0277(10) 0.0004(7) 0.0057(7) -0.0012(8)
C7 0.0131(8) 0.0175(9) 0.0194(9) 0.0006(7) 0.0032(7) -0.0019(7)
C8 0.0161(9) 0.0159(9) 0.0252(9) 0.0014(7) 0.0011(7) 0.0035(8)
C9 0.0162(9) 0.0176(10) 0.0293(10) 0.0020(7) 0.0004(7) -0.0048(8)
C10 0.0129(8) 0.0188(10) 0.0205(9) -0.0033(7) 0.0057(7) -0.0082(8)
C11 0.0161(9) 0.0166(9) 0.0174(9) -0.0016(7) 0.0050(7) -0.0070(7)
C12 0.0190(9) 0.0182(9) 0.0223(9) -0.0039(7) 0.0067(7) -0.0048(8)
C13 0.0141(8) 0.0148(9) 0.0198(9) -0.0054(7) 0.0109(7) -0.0080(7)
C14 0.0166(9) 0.0184(9) 0.0179(9) -0.0018(7) 0.0045(7) -0.0038(7)
C15 0.0124(9) 0.0228(10) 0.0160(8) 0.0011(7) -0.0001(7) 0.0014(7)
C16 0.0170(9) 0.0250(10) 0.0163(8) -0.0042(7) 0.0018(7) -0.0009(7)
C17 0.0143(8) 0.0188(9) 0.0212(9) -0.0045(7) 0.0051(7) -0.0053(7)
S3 0.0200(4) 0.0282(4) 0.0190(4) -0.0019(3) 0.0040(3) 0.0048(3)
C20 0.023(3) 0.017(2) 0.028(2) -0.0090(16) -0.0093(16) 0.0049(15)
S3A 0.0200(4) 0.0282(4) 0.0190(4) -0.0019(3) 0.0040(3) 0.0048(3)
C20A 0.023(3) 0.017(2) 0.028(2) -0.0090(16) -0.0093(16) 0.0049(15)
C18 0.0131(8) 0.0159(9) 0.0246(9) -0.0044(7) 0.0026(7) -0.0002(7)
C19 0.0172(9) 0.0246(10) 0.0232(9) -0.0010(8) 0.0052(7) 0.0027(8)
C21 0.0149(9) 0.0166(10) 0.0374(11) -0.0029(7) 0.0028(8) -0.0044(8)

loop_
_atom_type_symbol
_atom_type_description
_atom_type_scat_dispersion_real
_atom_type_scat_dispersion_imag
_atom_type_scat_source
C C 0.0181 0.0091 'International Tables Vol C Tables 4.2.6.8 and 6.1.1.4'
H H 0.0000 0.0000 'International Tables Vol C Tables 4.2.6.8 and 6.1.1.4'
N N 0.0311 0.0180 'International Tables Vol C Tables 4.2.6.8 and 6.1.1.4'
S S 0.3331 0.5567 'International Tables Vol C Tables 4.2.6.8 and 6.1.1.4'

loop_
_geom_angle_atom_site_label_1
_geom_angle_atom_site_label_2
_geom_angle_atom_site_label_3
_geom_angle_site_symmetry_1
_geom_angle_site_symmetry_3
_geom_angle
_geom_angle_publ_flag
C12 S2 C13 . . 93.62(9) ?
C8 N1 C15 . . 110.65(14) ?
C8 N1 C1 . . 110.47(14) ?
C15 N1 C1 . . 111.05(14) ?
C3 N2 C2 . . 117.52(16) ?
C10 N3 C9 . . 116.86(16) ?
C17 N4 C16 . . 117.33(16) ?
N1 C1 C2 . . 112.29(14) ?
N1 C1 H1A . . 109.1 ?
C2 C1 H1A . . 109.1 ?
N1 C1 H1B . . 109.1 ?
C2 C1 H1B . . 109.1 ?
H1A C1 H1B . . 107.9 ?
N2 C2 C1 . . 110.59(15) ?
N2 C2 H2A . . 109.5 ?
C1 C2 H2A . . 109.5 ?
N2 C2 H2B . . 109.5 ?
C1 C2 H2B . . 109.5 ?
H2A C2 H2B . . 108.1 ?
N2 C3 C4 . . 121.28(17) ?
N2 C3 H3 . . 119.4 ?
C4 C3 H3 . . 119.4 ?
C5 S1 C6 . . 91.85(9) ?
C5 C4 C7 . . 111.84(16) ?
C5 C4 C3 . . 123.20(17) ?
C7 C4 C3 . . 124.89(15) ?
C4 C5 S1 . . 111.98(14) ?
C4 C5 H5 . . 124.0 ?
S1 C5 H5 . . 124.0 ?
C7 C6 S1 . . 111.50(14) ?
C7 C6 H6 . . 124.3 ?
S1 C6 H6 . . 124.3 ?
C6 C7 C4 . . 112.84(16) ?
C6 C7 H7 . . 123.6 ?
C4 C7 H7 . . 123.6 ?
N1 C8 C9 . . 112.52(15) ?
N1 C8 H8A . . 109.1 ?
C9 C8 H8A . . 109.1 ?
N1 C8 H8B . . 109.1 ?
C9 C8 H8B . . 109.1 ?
H8A C8 H8B . . 107.8 ?
N3 C9 C8 . . 111.31(15) ?
N3 C9 H9A . . 109.4 ?
C8 C9 H9A . . 109.4 ?
N3 C9 H9B . . 109.4 ?
C8 C9 H9B . . 109.4 ?
H9A C9 H9B . . 108.0 ?
N3 C10 C11 . . 122.30(16) ?
N3 C10 H10 . . 118.9 ?
C11 C10 H10 . . 118.9 ?
C12 C11 C14 . . 111.82(17) ?
C12 C11 C10 . . 122.64(16) ?
C14 C11 C10 . . 125.46(17) ?
C11 C12 S2 . . 112.30(14) ?
C11 C12 H12 . . 123.9 ?
S2 C12 H12 . . 123.9 ?
C14 C13 S2 . . 109.53(13) ?
C14 C13 H13 . . 125.2 ?
S2 C13 H13 . . 125.2 ?
C13 C14 C11 . . 112.72(16) ?
C13 C14 H14 . . 123.6 ?
C11 C14 H14 . . 123.6 ?
N1 C15 C16 . . 113.01(15) ?
N1 C15 H15A . . 109.0 ?
C16 C15 H15A . . 109.0 ?
N1 C15 H15B . . 109.0 ?
C16 C15 H15B . . 109.0 ?
H15A C15 H15B . . 107.8 ?
N4 C16 C15 . . 110.99(15) ?
N4 C16 H16A . . 109.4 ?
C15 C16 H16A . . 109.4 ?
N4 C16 H16B . . 109.4 ?
C15 C16 H16B . . 109.4 ?
H16A C16 H16B . . 108.0 ?
N4 C17 C18 . . 122.64(17) ?
N4 C17 H17 . . 118.7 ?
C18 C17 H17 . . 118.7 ?
C19 S3 C20 . . 90.7(2) ?
C21 C20 S3 . . 111.6(4) ?
C21 C20 H20 . . 124.2 ?
S3 C20 H20 . . 124.2 ?
C21 S3A C20A . . 89.8(5) ?
C19 C20A S3A . . 112.0(8) ?
C19 C20A H20A . . 124.0 ?
S3A C20A H20A . . 124.0 ?
C19 C18 C21 . . 111.44(17) ?
C19 C18 C17 . . 125.50(17) ?
C21 C18 C17 . . 123.04(17) ?
C20A C19 C18 . . 108.6(5) ?
C18 C19 S3 . . 113.67(15) ?
C20A C19 H19 . . 128.1 ?
C18 C19 H19 . . 123.2 ?
S3 C19 H19 . . 123.2 ?
C20A C19 H19A . . 125.7 ?
C18 C19 H19A . . 125.7 ?
S3 C19 H19A . . 120.6 ?
C20 C21 C18 . . 112.6(3) ?
C18 C21 S3A . . 118.0(3) ?
C20 C21 H21 . . 123.7 ?
C18 C21 H21 . . 123.7 ?
S3A C21 H21 . . 118.3 ?
C20 C21 H21A . . 126.4 ?
C18 C21 H21A . . 121.0 ?
S3A C21 H21A . . 121.0 ?

loop_
_geom_bond_atom_site_label_1
_geom_bond_atom_site_label_2
_geom_bond_site_symmetry_2
_geom_bond_distance
_geom_bond_publ_flag
S2 C12 . 1.6990(19) ?
S2 C13 . 1.7079(18) ?
N1 C8 . 1.462(2) ?
N1 C15 . 1.468(2) ?
N1 C1 . 1.468(2) ?
N2 C3 . 1.266(2) ?
N2 C2 . 1.460(2) ?
N3 C10 . 1.267(2) ?
N3 C9 . 1.457(2) ?
N4 C17 . 1.264(2) ?
N4 C16 . 1.461(2) ?
C1 C2 . 1.522(2) ?
C1 H1A . 0.9900 ?
C1 H1B . 0.9900 ?
C2 H2A . 0.9900 ?
C2 H2B . 0.9900 ?
C3 C4 . 1.461(2) ?
C3 H3 . 0.9500 ?
S1 C5 . 1.7113(19) ?
S1 C6 . 1.7211(19) ?
C4 C5 . 1.367(3) ?
C4 C7 . 1.431(3) ?
C5 H5 . 0.9500 ?
C6 C7 . 1.357(3) ?
C6 H6 . 0.9500 ?
C7 H7 . 0.9500 ?
C8 C9 . 1.520(3) ?
C8 H8A . 0.9900 ?
C8 H8B . 0.9900 ?
C9 H9A . 0.9900 ?
C9 H9B . 0.9900 ?
C10 C11 . 1.464(3) ?
C10 H10 . 0.9500 ?
C11 C12 . 1.368(3) ?
C11 C14 . 1.429(3) ?
C12 H12 . 0.9500 ?
C13 C14 . 1.414(3) ?
C13 H13 . 0.9500 ?
C14 H14 . 0.9500 ?
C15 C16 . 1.521(3) ?
C15 H15A . 0.9900 ?
C15 H15B . 0.9900 ?
C16 H16A . 0.9900 ?
C16 H16B . 0.9900 ?
C17 C18 . 1.469(3) ?
C17 H17 . 0.9500 ?
S3 C19 . 1.703(2) ?
S3 C20 . 1.743(7) ?
C20 C21 . 1.387(8) ?
C20 H20 . 0.9500 ?
S3A C21 . 1.506(7) ?
S3A C20A . 1.793(13) ?
C20A C19 . 1.363(11) ?
C20A H20A . 0.9500 ?
C18 C19 . 1.385(3) ?
C18 C21 . 1.413(3) ?
C19 H19 . 0.9500 ?
C19 H19A . 0.9500 ?
C21 H21 . 0.9500 ?
C21 H21A . 0.9500 ?

loop_
_geom_hbond_atom_site_label_D
_geom_hbond_atom_site_label_H
_geom_hbond_atom_site_label_A
_geom_hbond_site_symmetry_A
_geom_hbond_distance_DH
_geom_hbond_distance_HA
_geom_hbond_distance_DA
_geom_hbond_angle_DHA
C20 H20 N2 6_565 0.95 2.55 3.354(7) 142.5
C21 H21 Cg1 . 0.95 2.61 3.437(2) 146.0
C5 H5 Cg2 . 0.95 2.65 3.452(2) 142.1
C12 H12 Cg3 . 0.95 2.61 3.432(3) 144.5

loop_
_geom_torsion_atom_site_label_1
_geom_torsion_atom_site_label_2
_geom_torsion_atom_site_label_3
_geom_torsion_atom_site_label_4
_geom_torsion_site_symmetry_1
_geom_torsion_site_symmetry_2
_geom_torsion_site_symmetry_3
_geom_torsion_site_symmetry_4
_geom_torsion
_geom_torsion_publ_flag
C8 N1 C1 C2 . . . . -80.05(18) ?
C15 N1 C1 C2 . . . . 156.79(15) ?
C3 N2 C2 C1 . . . . 109.39(18) ?
N1 C1 C2 N2 . . . . -74.34(19) ?
C2 N2 C3 C4 . . . . 176.83(15) ?
N2 C3 C4 C5 . . . . -173.54(17) ?
N2 C3 C4 C7 . . . . 3.2(3) ?
C7 C4 C5 S1 . . . . -0.38(19) ?
C3 C4 C5 S1 . . . . 176.71(13) ?
C6 S1 C5 C4 . . . . 0.30(15) ?
C5 S1 C6 C7 . . . . -0.13(15) ?
S1 C6 C7 C4 . . . . -0.1(2) ?
C5 C4 C7 C6 . . . . 0.3(2) ?
C3 C4 C7 C6 . . . . -176.75(16) ?
C15 N1 C8 C9 . . . . -79.14(17) ?
C1 N1 C8 C9 . . . . 157.46(15) ?
C10 N3 C9 C8 . . . . 112.60(19) ?
N1 C8 C9 N3 . . . . -74.04(19) ?
C9 N3 C10 C11 . . . . 176.80(15) ?
N3 C10 C11 C12 . . . . -178.59(18) ?
N3 C10 C11 C14 . . . . -2.2(3) ?
C14 C11 C12 S2 . . . . -0.2(2) ?
C10 C11 C12 S2 . . . . 176.66(13) ?
C13 S2 C12 C11 . . . . -0.32(15) ?
C12 S2 C13 C14 . . . . 0.73(14) ?
S2 C13 C14 C11 . . . . -0.95(19) ?
C12 C11 C14 C13 . . . . 0.7(2) ?
C10 C11 C14 C13 . . . . -175.99(16) ?
C8 N1 C15 C16 . . . . 156.43(15) ?
C1 N1 C15 C16 . . . . -80.51(18) ?
C17 N4 C16 C15 . . . . 120.22(18) ?
N1 C15 C16 N4 . . . . -75.56(19) ?
C16 N4 C17 C18 . . . . 177.60(16) ?
C19 S3 C20 C21 . . . . -1.2(6) ?
C21 S3A C20A C19 . . . . 3.9(11) ?
N4 C17 C18 C19 . . . . -10.2(3) ?
N4 C17 C18 C21 . . . . 171.36(18) ?
S3A C20A C19 C18 . . . . -4.2(11) ?
S3A C20A C19 S3 . . . . 146(7) ?
C21 C18 C19 C20A . . . . 2.7(7) ?
C17 C18 C19 C20A . . . . -175.9(7) ?
C21 C18 C19 S3 . . . . -0.5(2) ?
C17 C18 C19 S3 . . . . -179.13(15) ?
C20 S3 C19 C20A . . . . -30(6) ?
C20 S3 C19 C18 . . . . 1.0(4) ?
S3 C20 C21 C18 . . . . 1.2(8) ?
S3 C20 C21 S3A . . . . -172(9) ?
C19 C18 C21 C20 . . . . -0.4(5) ?
C17 C18 C21 C20 . . . . 178.2(5) ?
C19 C18 C21 S3A . . . . 0.3(5) ?
C17 C18 C21 S3A . . . . 178.9(5) ?
C20A S3A C21 C20 . . . . 5(8) ?
C20A S3A C21 C18 . . . . -2.3(8) ?
